data_7710626
loop_
_publ_author_name
'Gross, Peter'
'Zhang, Yue'
'Bayarjargal, Lkhamsuren'
'Winkler, Bjoern'
'H\"oppe, Henning A.'

_publ_section_title
;
 New Alkaline-Earth Amidosulfates and their Unexpected Decomposition to
 S4N4
;
_journal_name_full 'Dalton Transactions'
_journal_paper_doi 10.1039/D2DT01380K
_journal_year 2022
_chemical_formula_sum 'H12 N2 O10 S2 Sr'
_chemical_formula_weight 351.86
_space_group_crystal_system monoclinic
_space_group_IT_number 15
_space_group_name_Hall '-C 2yc'
_space_group_name_H-M_alt 'C 1 2/c 1'
_atom_sites_solution_hydrogens difmap
_audit_creation_method SHELXL-2018/3
_audit_update_record
;
2021-10-27 deposited with the CCDC.	2022-06-06 downloaded from the CCDC.
;
_cell_angle_alpha 90
_cell_angle_beta 99.593(3)
_cell_angle_gamma 90
_cell_formula_units_Z 4
_cell_length_a 11.9293(8)
_cell_length_b 7.8827(5)
_cell_length_c 11.8664(8)
_cell_measurement_reflns_used 8857
_cell_measurement_temperature 297(2)
_cell_measurement_theta_max 24.983
_cell_measurement_theta_min 3.111
_cell_volume 1100.25(13)
_computing_structure_refinement 'SHELXL-2018/3 (Sheldrick, 2018)'
_diffrn_ambient_temperature 297(2)
_diffrn_measured_fraction_theta_full 1.000
_diffrn_measured_fraction_theta_max 1.000
_diffrn_measurement_device_type 'D8 Venture Bruker'
_diffrn_measurement_method 'generic phi and omega scans'
_diffrn_radiation_type MoK\a
_diffrn_radiation_wavelength 0.71073
_diffrn_reflns_av_R_equivalents 0.0351
_diffrn_reflns_av_unetI/netI 0.0172
_diffrn_reflns_Laue_measured_fraction_full 1.000
_diffrn_reflns_Laue_measured_fraction_max 1.000
_diffrn_reflns_limit_h_max 14
_diffrn_reflns_limit_h_min -14
_diffrn_reflns_limit_k_max 9
_diffrn_reflns_limit_k_min -9
_diffrn_reflns_limit_l_max 14
_diffrn_reflns_limit_l_min -14
_diffrn_reflns_number 8857
_diffrn_reflns_point_group_measured_fraction_full 1.000
_diffrn_reflns_point_group_measured_fraction_max 1.000
_diffrn_reflns_theta_full 24.983
_diffrn_reflns_theta_max 24.983
_diffrn_reflns_theta_min 3.111
_exptl_absorpt_coefficient_mu 5.321
_exptl_absorpt_correction_T_max 0.7460
_exptl_absorpt_correction_T_min 0.4942
_exptl_absorpt_correction_type multi-scan
_exptl_absorpt_process_details 'SADABS 2014/4'
_exptl_crystal_colour colourless
_exptl_crystal_density_diffrn 2.124
_exptl_crystal_description block
_exptl_crystal_F_000 704
_exptl_crystal_size_max 0.20
_exptl_crystal_size_mid 0.02
_exptl_crystal_size_min 0.02
_refine_diff_density_max 0.255
_refine_diff_density_min -0.302
_refine_diff_density_rms 0.058
_refine_ls_extinction_method none
_refine_ls_goodness_of_fit_ref 1.124
_refine_ls_hydrogen_treatment refxyz
_refine_ls_matrix_type full
_refine_ls_number_parameters 91
_refine_ls_number_reflns 979
_refine_ls_number_restraints 7
_refine_ls_restrained_S_all 1.151
_refine_ls_R_factor_all 0.0190
_refine_ls_R_factor_gt 0.0165
_refine_ls_shift/su_max 0.000
_refine_ls_shift/su_mean 0.000
_refine_ls_structure_factor_coef Fsqd
_refine_ls_weighting_details 'w=1/[\s^2^(Fo^2^)+(0.0189P)^2^+0.8194P] where P=(Fo^2^+2Fc^2^)/3'
_refine_ls_weighting_scheme calc
_refine_ls_wR_factor_gt 0.0391
_refine_ls_wR_factor_ref 0.0397
_reflns_Friedel_coverage 0.000
_reflns_number_gt 922
_reflns_number_total 979
_reflns_threshold_expression 'I > 2\s(I)'
_cod_data_source_file d2dt01380k2.cif
_cod_data_source_block mo_27Sr140814_0m
_cod_original_sg_symbol_H-M 'C 2/c'
_cod_database_code 7710626
_shelx_shelxl_version_number 2018/3
_shelx_space_group_comment
;
The symmetry employed for this shelxl refinement is uniquely defined
by the following loop, which should always be used as a source of
symmetry information in preference to the above space-group names.
They are only intended as comments.
;
_shelx_estimated_absorpt_t_min 0.4942
_shelx_estimated_absorpt_t_max 0.7460

loop_
_space_group_symop_operation_xyz
'x, y, z'
'-x, y, -z+1/2'
'x+1/2, y+1/2, z'
'-x+1/2, y+1/2, -z+1/2'
'-x, -y, -z'
'x, -y, z-1/2'
'-x+1/2, -y+1/2, -z'
'x+1/2, -y+1/2, z-1/2'

loop_
_atom_site_label
_atom_site_type_symbol
_atom_site_fract_x
_atom_site_fract_y
_atom_site_fract_z
_atom_site_U_iso_or_equiv
_atom_site_adp_type
_atom_site_occupancy
_atom_site_site_symmetry_order
_atom_site_calc_flag
_atom_site_refinement_flags_posn
_atom_site_refinement_flags_adp
_atom_site_refinement_flags_occupancy
_atom_site_disorder_assembly
_atom_site_disorder_group
Sr1 Sr 0.500000 0.06875(3) 0.750000 0.02041(10) Uani 1 2 d S T P . .
S1 S 0.18287(4) 0.19225(6) 0.68285(5) 0.02548(14) Uani 1 1 d . . . . .
O1 O 0.15591(13) 0.0801(2) 0.58423(14) 0.0365(4) Uani 1 1 d . . . . .
O2 O 0.12168(13) 0.3511(2) 0.66699(14) 0.0368(4) Uani 1 1 d . . . . .
O3 O 0.30393(13) 0.21847(19) 0.71386(15) 0.0353(4) Uani 1 1 d . . . . .
N1 N 0.1366(2) 0.0996(3) 0.7890(2) 0.0427(5) Uani 1 1 d D . . . .
H11 H 0.175(2) -0.009(2) 0.807(2) 0.051 Uiso 1 1 d D U . . .
H12 H 0.139(4) 0.184(5) 0.850(3) 0.051 Uiso 0.58(4) 1 d D U P . .
H13 H 0.0531(10) 0.098(8) 0.781(6) 0.051 Uiso 0.42(4) 1 d D U P . .
OW1 O 0.62184(17) -0.0648(3) 0.93008(16) 0.0487(5) Uani 1 1 d D . . . .
HW11 H 0.686(3) -0.027(4) 0.950(3) 0.073 Uiso 1 1 d D U . . .
HW12 H 0.601(3) -0.097(4) 0.985(3) 0.073 Uiso 1 1 d D U . . .
OW2 O 0.48051(15) 0.2802(2) 0.91225(15) 0.0369(4) Uani 1 1 d D . . . .
HW21 H 0.436(3) 0.359(4) 0.908(3) 0.055 Uiso 1 1 d D U . . .
HW22 H 0.539(3) 0.311(4) 0.957(3) 0.055 Uiso 1 1 d D U . . .

loop_
_atom_site_aniso_label
_atom_site_aniso_U_11
_atom_site_aniso_U_22
_atom_site_aniso_U_33
_atom_site_aniso_U_23
_atom_site_aniso_U_13
_atom_site_aniso_U_12
Sr1 0.01473(14) 0.01931(15) 0.02709(15) 0.000 0.00319(10) 0.000
S1 0.0167(3) 0.0225(3) 0.0359(3) -0.0048(2) 0.0003(2) 0.00362(19)
O1 0.0304(9) 0.0338(9) 0.0427(9) -0.0121(7) -0.0014(7) -0.0005(7)
O2 0.0317(9) 0.0306(9) 0.0468(10) -0.0019(7) 0.0026(7) 0.0135(7)
O3 0.0180(7) 0.0329(9) 0.0527(10) -0.0076(8) -0.0010(7) 0.0026(6)
N1 0.0459(13) 0.0322(11) 0.0533(13) 0.0023(10) 0.0181(11) 0.0023(10)
OW1 0.0371(10) 0.0687(13) 0.0377(10) 0.0165(10) -0.0014(8) -0.0147(10)
OW2 0.0325(9) 0.0369(10) 0.0372(9) -0.0076(8) -0.0058(7) 0.0102(8)

loop_
_atom_type_symbol
_atom_type_description
_atom_type_scat_dispersion_real
_atom_type_scat_dispersion_imag
_atom_type_scat_source
N N 0.0061 0.0033 'International Tables Vol C Tables 4.2.6.8 and 6.1.1.4'
H H 0.0000 0.0000 'International Tables Vol C Tables 4.2.6.8 and 6.1.1.4'
O O 0.0106 0.0060 'International Tables Vol C Tables 4.2.6.8 and 6.1.1.4'
S S 0.1246 0.1234 'International Tables Vol C Tables 4.2.6.8 and 6.1.1.4'
Sr Sr -1.5307 3.2498 'International Tables Vol C Tables 4.2.6.8 and 6.1.1.4'

loop_
_geom_angle_atom_site_label_1
_geom_angle_atom_site_label_2
_geom_angle_atom_site_label_3
_geom_angle
_geom_angle_site_symmetry_1
_geom_angle_site_symmetry_3
_geom_angle_publ_flag
O2 Sr1 O2 95.40(8) 4_546 3_545 ?
O2 Sr1 OW2 91.05(6) 4_546 . ?
O2 Sr1 OW2 148.12(5) 3_545 . ?
O2 Sr1 OW2 148.12(5) 4_546 2_656 ?
O2 Sr1 OW2 91.05(6) 3_545 2_656 ?
OW2 Sr1 OW2 99.75(8) . 2_656 ?
O2 Sr1 O3 79.28(5) 4_546 . ?
O2 Sr1 O3 143.05(5) 3_545 . ?
OW2 Sr1 O3 68.84(5) . . ?
OW2 Sr1 O3 76.93(6) 2_656 . ?
O2 Sr1 O3 143.05(5) 4_546 2_656 ?
O2 Sr1 O3 79.28(5) 3_545 2_656 ?
OW2 Sr1 O3 76.93(6) . 2_656 ?
OW2 Sr1 O3 68.84(5) 2_656 2_656 ?
O3 Sr1 O3 125.81(7) . 2_656 ?
O2 Sr1 OW1 76.62(6) 4_546 2_656 ?
O2 Sr1 OW1 71.70(6) 3_545 2_656 ?
OW2 Sr1 OW1 139.99(6) . 2_656 ?
OW2 Sr1 OW1 75.89(6) 2_656 2_656 ?
O3 Sr1 OW1 71.50(6) . 2_656 ?
O3 Sr1 OW1 133.35(6) 2_656 2_656 ?
O2 Sr1 OW1 71.70(6) 4_546 . ?
O2 Sr1 OW1 76.62(6) 3_545 . ?
OW2 Sr1 OW1 75.89(6) . . ?
OW2 Sr1 OW1 139.99(6) 2_656 . ?
O3 Sr1 OW1 133.35(6) . . ?
O3 Sr1 OW1 71.50(6) 2_656 . ?
OW1 Sr1 OW1 132.20(10) 2_656 . ?
O3 S1 O2 111.76(10) . . ?
O3 S1 O1 111.62(10) . . ?
O2 S1 O1 112.41(10) . . ?
O3 S1 N1 108.68(12) . . ?
O2 S1 N1 105.07(10) . . ?
O1 S1 N1 106.91(11) . . ?
S1 O2 Sr1 147.17(10) . 3_455 ?
S1 O3 Sr1 144.45(9) . . ?
S1 N1 H11 110.9(17) . . ?
S1 N1 H12 107(3) . . ?
H11 N1 H12 118(3) . . ?
S1 N1 H13 114(4) . . ?
H11 N1 H13 116(4) . . ?
H12 N1 H13 89(5) . . ?
Sr1 OW1 HW11 117(3) . . ?
Sr1 OW1 HW12 127(3) . . ?
HW11 OW1 HW12 107(4) . . ?
Sr1 OW2 HW21 126(2) . . ?
Sr1 OW2 HW22 120(2) . . ?
HW21 OW2 HW22 106(3) . . ?

loop_
_geom_bond_atom_site_label_1
_geom_bond_atom_site_label_2
_geom_bond_distance
_geom_bond_site_symmetry_2
_geom_bond_publ_flag
Sr1 O2 2.5489(15) 4_546 ?
Sr1 O2 2.5489(15) 3_545 ?
Sr1 OW2 2.5861(17) . ?
Sr1 OW2 2.5862(17) 2_656 ?
Sr1 O3 2.5910(15) . ?
Sr1 O3 2.5911(15) 2_656 ?
Sr1 OW1 2.5984(18) 2_656 ?
Sr1 OW1 2.5984(18) . ?
S1 O3 1.4445(16) . ?
S1 O2 1.4460(16) . ?
S1 O1 1.4589(16) . ?
S1 N1 1.630(2) . ?
N1 H11 0.975(10) . ?
N1 H12 0.980(10) . ?
N1 H13 0.985(10) . ?
OW1 HW11 0.82(3) . ?
OW1 HW12 0.77(3) . ?
OW2 HW21 0.81(3) . ?
OW2 HW22 0.84(3) . ?
